data_4088016
loop_
_publ_author_name
'Eleazer, Bennett J.'
'Smith, Mark D.'
'Peryshkov, Dmitry V.'

_publ_section_title
;
 Metal- and Ligand-Centered Reactivity of meta-Carboranyl-Backbone Pincer
 Complexes of Rhodium
;
_journal_issue 2
_journal_name_full Organometallics
_journal_page_first 106
_journal_paper_doi 10.1021/acs.organomet.5b00807
_journal_volume 35
_journal_year 2016
_chemical_formula_moiety 'C32 H53 B10 Cl O2 P3 Rh, 0.5(C6 H14)'
_chemical_formula_sum 'C35 H60 B10 Cl O2 P3 Rh'
_chemical_formula_weight 852.20
_space_group_crystal_system triclinic
_space_group_IT_number 2
_space_group_name_Hall '-P 1'
_space_group_name_H-M_alt 'P -1'
_atom_sites_solution_hydrogens mixed
_atom_sites_solution_primary direct
_audit_creation_date 2015-05-06
_audit_creation_method
;
Olex2 1.2
(compiled 2015.01.26 svn.r3150 for OlexSys, GUI svn.r4998)
;
_cell_angle_alpha 96.422(2)
_cell_angle_beta 102.344(2)
_cell_angle_gamma 107.322(2)
_cell_formula_units_Z 2
_cell_length_a 10.2794(6)
_cell_length_b 12.0368(6)
_cell_length_c 18.2180(10)
_cell_measurement_reflns_used 9749
_cell_measurement_temperature 100(2)
_cell_measurement_theta_max 27.54
_cell_measurement_theta_min 2.30
_cell_volume 2064.6(2)
_computing_cell_refinement 'SAINT v8.34A (Bruker, 2013)'
_computing_data_collection 'Bruker APEXII v2014.9-0 (Bruker, 2014)'
_computing_data_reduction 'SAINT v8.34A (Bruker, 2013)'
_computing_molecular_graphics 'Olex2 (Dolomanov et al., 2009)'
_computing_publication_material 'Olex2 (Dolomanov et al., 2009)'
_computing_structure_refinement 'XL (Sheldrick, 2008)'
_computing_structure_solution 'XT (Sheldrick, 2015)'
_diffrn_ambient_temperature 100(2)
_diffrn_detector 'Bruker PHOTON-100 area detector'
_diffrn_detector_area_resol_mean 10.4
_diffrn_detector_type 'CMOS area detector'
_diffrn_measured_fraction_theta_full 0.999
_diffrn_measured_fraction_theta_max 0.997
_diffrn_measurement_device 'three-circle diffractometer'
_diffrn_measurement_device_type 'Bruker D8 Quest'
_diffrn_measurement_method '\w and \f scans'
_diffrn_radiation_monochromator 'mirror optics'
_diffrn_radiation_probe x-ray
_diffrn_radiation_type MoK\a
_diffrn_radiation_wavelength 0.71073
_diffrn_reflns_av_R_equivalents 0.0551
_diffrn_reflns_av_unetI/netI 0.0209
_diffrn_reflns_Laue_measured_fraction_full 0.999
_diffrn_reflns_Laue_measured_fraction_max 0.997
_diffrn_reflns_limit_h_max 13
_diffrn_reflns_limit_h_min -13
_diffrn_reflns_limit_k_max 15
_diffrn_reflns_limit_k_min -15
_diffrn_reflns_limit_l_max 23
_diffrn_reflns_limit_l_min -23
_diffrn_reflns_number 119418
_diffrn_reflns_point_group_measured_fraction_full 0.999
_diffrn_reflns_point_group_measured_fraction_max 0.997
_diffrn_reflns_theta_full 27.500
_diffrn_reflns_theta_max 27.568
_diffrn_reflns_theta_min 2.304
_diffrn_source 'microfocus sealed X-ray tube'
_diffrn_source_type 'Incoatec I\ms'
_exptl_absorpt_coefficient_mu 0.627
_exptl_absorpt_correction_T_max 0.7456
_exptl_absorpt_correction_T_min 0.7008
_exptl_absorpt_correction_type multi-scan
_exptl_absorpt_process_details
;
SADABS-2014/4 (Bruker,2014/4) was used for absorption correction.
wR2(int) was 0.0990 before and 0.0580 after correction.
The Ratio of minimum to maximum transmission is 0.9399.
The \l/2 correction factor is 0.00150.
;
_exptl_crystal_colour colourless
_exptl_crystal_colour_primary colourless
_exptl_crystal_density_diffrn 1.371
_exptl_crystal_description plate
_exptl_crystal_F_000 886
_exptl_crystal_size_max 0.24
_exptl_crystal_size_mid 0.22
_exptl_crystal_size_min 0.04
_refine_diff_density_max 0.765
_refine_diff_density_min -0.749
_refine_diff_density_rms 0.080
_refine_ls_extinction_method none
_refine_ls_goodness_of_fit_ref 1.100
_refine_ls_hydrogen_treatment mixed
_refine_ls_matrix_type full
_refine_ls_number_parameters 482
_refine_ls_number_reflns 9540
_refine_ls_number_restraints 1
_refine_ls_restrained_S_all 1.100
_refine_ls_R_factor_all 0.0384
_refine_ls_R_factor_gt 0.0314
_refine_ls_shift/su_max 0.001
_refine_ls_shift/su_mean 0.000
_refine_ls_structure_factor_coef Fsqd
_refine_ls_weighting_details 'w=1/[\s^2^(Fo^2^)+(0.0296P)^2^+3.4032P] where P=(Fo^2^+2Fc^2^)/3'
_refine_ls_weighting_scheme calc
_refine_ls_wR_factor_gt 0.0770
_refine_ls_wR_factor_ref 0.0801
_reflns_number_gt 8527
_reflns_number_total 9540
_reflns_threshold_expression 'I > 2\s(I)'
_cod_data_source_file om5b00807_si_001.cif
_cod_data_source_block be2_6_0m
_cod_database_code 4088016
_shelxl_version_number 2014/6
_shelx_space_group_comment
;
The symmetry employed for this shelxl refinement is uniquely defined
by the following loop, which should always be used as a source of
symmetry information in preference to the above space-group names.
They are only intended as comments.
;
_shelx_estimated_absorpt_t_max 0.975
_shelx_estimated_absorpt_t_min 0.864
_olex2_refinement_description
;
1. Fixed Uiso
 At 1.2 times of:
  All B(H) groups, All C(H) groups, All C(H,H) groups
 At 1.5 times of:
  All C(H,H,H) groups
2. Restrained distances
 Rh1-H1
 1.5 with sigma of 0.02
3.a Ternary CH refined with riding coordinates:
 C11(H11), C14(H14), C21(H21), C24(H24)
3.b Secondary CH2 refined with riding coordinates:
 C62(H62A,H62B), C63(H63A,H63B)
3.c Aromatic/amide H refined with riding coordinates:
 C32(H32), C33(H33), C34(H34), C35(H35), C36(H36), C42(H42), C43(H43),
 C44(H44), C45(H45), C46(H46), C52(H52), C53(H53), C54(H54), C55(H55), C56(H56)
3.d Idealised Me refined as rotating group:
 C12(H12A,H12B,H12C), C13(H13A,H13B,H13C), C15(H15A,H15B,H15C), C16(H16A,H16B,
 H16C), C22(H22A,H22B,H22C), C23(H23A,H23B,H23C), C25(H25A,H25B,H25C), C26(H26A,
 H26B,H26C), C61(H61A,H61B,H61C)
3.e Boron cage BH refined with riding coordinates:
 B2(H2), B3(H3), B4(H4), B5(H5), B6(H6), B7(H7), B8(H8), B9(H9), B10(H10)
;
_olex2_submission_special_instructions 'No special instructions were received'

loop_
_space_group_symop_operation_xyz
'x, y, z'
'-x, -y, -z'

loop_
_atom_site_label
_atom_site_type_symbol
_atom_site_fract_x
_atom_site_fract_y
_atom_site_fract_z
_atom_site_U_iso_or_equiv
_atom_site_adp_type
_atom_site_occupancy
_atom_site_site_symmetry_order
_atom_site_calc_flag
_atom_site_refinement_flags_posn
Rh1 Rh 0.69229(2) 0.39725(2) 0.22461(2) 0.01105(5) Uani 1 1 d D
H1 H 0.791(3) 0.337(3) 0.2531(19) 0.047(10) Uiso 1 1 d D
Cl1 Cl 0.52395(6) 0.49708(5) 0.17003(3) 0.02225(12) Uani 1 1 d .
P1 P 0.73560(6) 0.45696(5) 0.35650(3) 0.01405(11) Uani 1 1 d .
P2 P 0.77749(6) 0.38623(5) 0.11703(3) 0.01343(11) Uani 1 1 d .
P3 P 0.49763(6) 0.20979(5) 0.19725(3) 0.01142(11) Uani 1 1 d .
O1 O 0.88846(16) 0.57289(14) 0.39033(8) 0.0155(3) Uani 1 1 d .
O2 O 0.94531(16) 0.47951(14) 0.13617(9) 0.0157(3) Uani 1 1 d .
C1 C 0.9523(2) 0.6207(2) 0.33575(12) 0.0146(4) Uani 1 1 d .
C2 C 0.9830(2) 0.5714(2) 0.19823(12) 0.0148(4) Uani 1 1 d .
C11 C 0.7865(3) 0.3625(2) 0.42267(13) 0.0197(5) Uani 1 1 d .
H11 H 0.8154 0.4109 0.4754 0.024 Uiso 1 1 calc R
C12 C 0.6620(3) 0.2535(2) 0.42081(14) 0.0272(6) Uani 1 1 d .
H12A H 0.5850 0.2786 0.4322 0.041 Uiso 1 1 calc GR
H12B H 0.6918 0.2088 0.4591 0.041 Uiso 1 1 calc GR
H12C H 0.6294 0.2032 0.3699 0.041 Uiso 1 1 calc GR
C13 C 0.9138(3) 0.3284(2) 0.41174(14) 0.0235(5) Uani 1 1 d .
H13A H 0.8900 0.2793 0.3609 0.035 Uiso 1 1 calc GR
H13B H 0.9396 0.2837 0.4510 0.035 Uiso 1 1 calc GR
H13C H 0.9936 0.4003 0.4163 0.035 Uiso 1 1 calc GR
C14 C 0.6161(3) 0.5110(2) 0.40221(13) 0.0221(5) Uani 1 1 d .
H14 H 0.5297 0.4409 0.3957 0.026 Uiso 1 1 calc R
C15 C 0.6754(3) 0.5579(3) 0.48877(15) 0.0341(7) Uani 1 1 d .
H15A H 0.6813 0.4920 0.5149 0.051 Uiso 1 1 calc GR
H15B H 0.6130 0.5950 0.5077 0.051 Uiso 1 1 calc GR
H15C H 0.7698 0.6166 0.4989 0.051 Uiso 1 1 calc GR
C16 C 0.5663(3) 0.6031(3) 0.36410(17) 0.0325(6) Uani 1 1 d .
H16A H 0.6422 0.6799 0.3794 0.049 Uiso 1 1 calc GR
H16B H 0.4835 0.6102 0.3800 0.049 Uiso 1 1 calc GR
H16C H 0.5414 0.5784 0.3084 0.049 Uiso 1 1 calc GR
C21 C 0.8115(2) 0.2487(2) 0.08736(13) 0.0181(5) Uani 1 1 d .
H21 H 0.7258 0.1817 0.0870 0.022 Uiso 1 1 calc R
C22 C 0.9348(3) 0.2371(2) 0.14662(14) 0.0232(5) Uani 1 1 d .
H22A H 1.0236 0.2931 0.1430 0.035 Uiso 1 1 calc GR
H22B H 0.9372 0.1561 0.1367 0.035 Uiso 1 1 calc GR
H22C H 0.9225 0.2547 0.1980 0.035 Uiso 1 1 calc GR
C23 C 0.8364(3) 0.2305(2) 0.00781(14) 0.0245(5) Uani 1 1 d .
H23A H 0.7536 0.2307 -0.0306 0.037 Uiso 1 1 calc GR
H23B H 0.8519 0.1544 -0.0025 0.037 Uiso 1 1 calc GR
H23C H 0.9196 0.2948 0.0055 0.037 Uiso 1 1 calc GR
C24 C 0.6948(2) 0.4392(2) 0.03379(13) 0.0205(5) Uani 1 1 d .
H24 H 0.6736 0.5095 0.0562 0.025 Uiso 1 1 calc R
C25 C 0.5520(3) 0.3508(2) -0.01032(14) 0.0252(5) Uani 1 1 d .
H25A H 0.5636 0.2759 -0.0295 0.038 Uiso 1 1 calc GR
H25B H 0.5113 0.3825 -0.0535 0.038 Uiso 1 1 calc GR
H25C H 0.4888 0.3370 0.0236 0.038 Uiso 1 1 calc GR
C26 C 0.7879(3) 0.4854(2) -0.01884(14) 0.0252(5) Uani 1 1 d .
H26A H 0.8802 0.5392 0.0121 0.038 Uiso 1 1 calc GR
H26B H 0.7428 0.5281 -0.0532 0.038 Uiso 1 1 calc GR
H26C H 0.8003 0.4186 -0.0491 0.038 Uiso 1 1 calc GR
C31 C 0.3741(2) 0.2075(2) 0.25717(12) 0.0151(4) Uani 1 1 d .
C32 C 0.3234(3) 0.1139(2) 0.29317(14) 0.0223(5) Uani 1 1 d .
H32 H 0.3528 0.0464 0.2874 0.027 Uiso 1 1 calc R
C33 C 0.2296(3) 0.1184(2) 0.33768(15) 0.0282(6) Uani 1 1 d .
H33 H 0.1955 0.0540 0.3620 0.034 Uiso 1 1 calc R
C34 C 0.1862(3) 0.2151(2) 0.34657(15) 0.0280(6) Uani 1 1 d .
H34 H 0.1211 0.2170 0.3762 0.034 Uiso 1 1 calc R
C35 C 0.2374(3) 0.3098(2) 0.31234(14) 0.0247(5) Uani 1 1 d .
H35 H 0.2083 0.3773 0.3192 0.030 Uiso 1 1 calc R
C36 C 0.3313(2) 0.3072(2) 0.26789(13) 0.0191(5) Uani 1 1 d .
H36 H 0.3665 0.3729 0.2448 0.023 Uiso 1 1 calc R
C41 C 0.3781(2) 0.16823(19) 0.10014(12) 0.0136(4) Uani 1 1 d .
C42 C 0.2681(3) 0.2134(2) 0.08076(14) 0.0216(5) Uani 1 1 d .
H42 H 0.2488 0.2616 0.1192 0.026 Uiso 1 1 calc R
C43 C 0.1861(3) 0.1886(3) 0.00571(15) 0.0269(5) Uani 1 1 d .
H43 H 0.1111 0.2197 -0.0066 0.032 Uiso 1 1 calc R
C44 C 0.2128(3) 0.1189(2) -0.05111(14) 0.0235(5) Uani 1 1 d .
H44 H 0.1564 0.1020 -0.1023 0.028 Uiso 1 1 calc R
C45 C 0.3223(3) 0.0743(2) -0.03270(13) 0.0214(5) Uani 1 1 d .
H45 H 0.3420 0.0271 -0.0715 0.026 Uiso 1 1 calc R
C46 C 0.4036(2) 0.0981(2) 0.04199(13) 0.0177(4) Uani 1 1 d .
H46 H 0.4780 0.0661 0.0540 0.021 Uiso 1 1 calc R
C51 C 0.5376(2) 0.07199(19) 0.20515(12) 0.0141(4) Uani 1 1 d .
C52 C 0.4313(2) -0.0392(2) 0.18023(12) 0.0164(4) Uani 1 1 d .
H52 H 0.3368 -0.0438 0.1587 0.020 Uiso 1 1 calc R
C53 C 0.4628(3) -0.1422(2) 0.18674(13) 0.0208(5) Uani 1 1 d .
H53 H 0.3896 -0.2167 0.1704 0.025 Uiso 1 1 calc R
C54 C 0.6003(3) -0.1375(2) 0.21683(14) 0.0238(5) Uani 1 1 d .
H54 H 0.6216 -0.2086 0.2205 0.029 Uiso 1 1 calc R
C55 C 0.7067(3) -0.0287(2) 0.24155(14) 0.0231(5) Uani 1 1 d .
H55 H 0.8012 -0.0251 0.2625 0.028 Uiso 1 1 calc R
C56 C 0.6756(2) 0.0753(2) 0.23575(12) 0.0172(4) Uani 1 1 d .
H56 H 0.7491 0.1496 0.2529 0.021 Uiso 1 1 calc R
B1 B 0.8541(3) 0.5554(2) 0.24513(13) 0.0132(5) Uani 1 1 d .
B2 B 1.0207(3) 0.5349(2) 0.28561(14) 0.0148(5) Uani 1 1 d .
H2 H 1.0259 0.4462 0.2963 0.018 Uiso 1 1 calc R
B3 B 0.8933(3) 0.6716(2) 0.19177(15) 0.0171(5) Uani 1 1 d .
H3 H 0.8145 0.6741 0.1395 0.021 Uiso 1 1 calc R
B4 B 0.8731(3) 0.7038(2) 0.28362(15) 0.0172(5) Uani 1 1 d .
H4 H 0.7805 0.7281 0.2936 0.021 Uiso 1 1 calc R
B5 B 1.1554(3) 0.6305(2) 0.25511(15) 0.0184(5) Uani 1 1 d .
H5 H 1.2472 0.6057 0.2441 0.022 Uiso 1 1 calc R
B6 B 1.0769(3) 0.7152(2) 0.19689(15) 0.0197(5) Uani 1 1 d .
H6 H 1.1182 0.7453 0.1478 0.024 Uiso 1 1 calc R
B7 B 1.0099(3) 0.8025(2) 0.25475(16) 0.0213(5) Uani 1 1 d .
H7 H 1.0085 0.8925 0.2450 0.026 Uiso 1 1 calc R
B8 B 1.0438(3) 0.7689(2) 0.34852(15) 0.0197(5) Uani 1 1 d .
H8 H 1.0630 0.8351 0.4013 0.024 Uiso 1 1 calc R
B9 B 1.1344(3) 0.6641(2) 0.34918(15) 0.0187(5) Uani 1 1 d .
H9 H 1.2122 0.6619 0.4020 0.022 Uiso 1 1 calc R
B10 B 1.1710(3) 0.7774(2) 0.29445(15) 0.0201(5) Uani 1 1 d .
H10 H 1.2750 0.8507 0.3106 0.024 Uiso 1 1 calc R
C61 C 0.2422(7) 0.0656(5) 0.5499(3) 0.0961(18) Uani 1 1 d .
H61A H 0.2284 0.1162 0.5125 0.144 Uiso 1 1 calc GR
H61B H 0.2273 0.0979 0.5981 0.144 Uiso 1 1 calc GR
H61C H 0.1747 -0.0146 0.5301 0.144 Uiso 1 1 calc GR
C62 C 0.3978(6) 0.0611(4) 0.5646(3) 0.0815(16) Uani 1 1 d .
H62A H 0.4655 0.1425 0.5839 0.098 Uiso 1 1 calc R
H62B H 0.4128 0.0135 0.6046 0.098 Uiso 1 1 calc R
C63 C 0.4271(5) 0.0081(4) 0.4933(2) 0.0782(16) Uani 1 1 d .
H63A H 0.4201 0.0599 0.4551 0.094 Uiso 1 1 calc R
H63B H 0.3534 -0.0700 0.4713 0.094 Uiso 1 1 calc R

loop_
_atom_site_aniso_label
_atom_site_aniso_U_11
_atom_site_aniso_U_22
_atom_site_aniso_U_33
_atom_site_aniso_U_23
_atom_site_aniso_U_13
_atom_site_aniso_U_12
Rh1 0.00995(8) 0.01386(9) 0.00759(8) 0.00047(6) 0.00228(6) 0.00196(6)
Cl1 0.0219(3) 0.0256(3) 0.0206(3) 0.0048(2) 0.0042(2) 0.0107(2)
P1 0.0128(3) 0.0180(3) 0.0089(2) 0.0007(2) 0.0031(2) 0.0021(2)
P2 0.0115(3) 0.0178(3) 0.0089(2) 0.0001(2) 0.0024(2) 0.0028(2)
P3 0.0109(2) 0.0128(3) 0.0096(2) 0.00054(19) 0.00273(19) 0.0030(2)
O1 0.0147(7) 0.0180(8) 0.0101(7) 0.0000(6) 0.0035(6) 0.0010(6)
O2 0.0142(7) 0.0179(8) 0.0126(7) -0.0001(6) 0.0044(6) 0.0022(6)
C1 0.0149(10) 0.0159(10) 0.0104(10) 0.0010(8) 0.0023(8) 0.0024(8)
C2 0.0145(10) 0.0178(11) 0.0108(10) 0.0027(8) 0.0036(8) 0.0032(8)
C11 0.0209(12) 0.0225(12) 0.0102(10) 0.0044(9) 0.0006(9) 0.0009(9)
C12 0.0283(13) 0.0267(13) 0.0181(12) 0.0061(10) 0.0044(10) -0.0028(11)
C13 0.0242(12) 0.0247(13) 0.0176(11) 0.0063(10) -0.0005(9) 0.0056(10)
C14 0.0171(11) 0.0312(13) 0.0155(11) -0.0017(9) 0.0059(9) 0.0054(10)
C15 0.0238(13) 0.0542(19) 0.0187(12) -0.0098(12) 0.0076(10) 0.0092(13)
C16 0.0325(15) 0.0379(16) 0.0327(15) 0.0024(12) 0.0139(12) 0.0177(13)
C21 0.0180(11) 0.0168(11) 0.0177(11) -0.0002(9) 0.0082(9) 0.0019(9)
C22 0.0235(12) 0.0261(13) 0.0237(12) 0.0026(10) 0.0086(10) 0.0123(10)
C23 0.0278(13) 0.0262(13) 0.0188(12) -0.0028(10) 0.0107(10) 0.0072(10)
C24 0.0186(11) 0.0294(13) 0.0131(10) 0.0055(9) 0.0028(9) 0.0075(10)
C25 0.0235(13) 0.0291(13) 0.0187(12) 0.0064(10) 0.0025(10) 0.0038(10)
C26 0.0235(12) 0.0352(14) 0.0179(11) 0.0104(10) 0.0069(10) 0.0082(11)
C31 0.0116(10) 0.0188(11) 0.0111(10) -0.0016(8) 0.0020(8) 0.0018(8)
C32 0.0247(12) 0.0182(11) 0.0215(12) -0.0013(9) 0.0116(10) 0.0014(10)
C33 0.0309(14) 0.0258(13) 0.0235(13) -0.0010(10) 0.0170(11) -0.0018(11)
C34 0.0211(12) 0.0359(15) 0.0220(12) -0.0085(11) 0.0109(10) 0.0037(11)
C35 0.0205(12) 0.0338(14) 0.0196(12) -0.0051(10) 0.0034(10) 0.0136(11)
C36 0.0169(11) 0.0235(12) 0.0166(11) 0.0010(9) 0.0035(9) 0.0081(9)
C41 0.0126(10) 0.0129(10) 0.0124(10) 0.0008(8) 0.0023(8) 0.0014(8)
C42 0.0186(11) 0.0291(13) 0.0175(11) 0.0006(9) 0.0037(9) 0.0104(10)
C43 0.0203(12) 0.0370(15) 0.0232(13) 0.0037(11) -0.0005(10) 0.0141(11)
C44 0.0240(12) 0.0249(12) 0.0145(11) 0.0003(9) -0.0040(9) 0.0055(10)
C45 0.0298(13) 0.0197(12) 0.0135(11) -0.0014(9) 0.0029(9) 0.0100(10)
C46 0.0200(11) 0.0180(11) 0.0159(11) 0.0024(9) 0.0031(9) 0.0087(9)
C51 0.0179(11) 0.0153(10) 0.0112(9) 0.0034(8) 0.0061(8) 0.0067(9)
C52 0.0178(11) 0.0178(11) 0.0137(10) 0.0021(8) 0.0051(8) 0.0057(9)
C53 0.0287(13) 0.0172(11) 0.0161(11) 0.0027(9) 0.0083(9) 0.0055(10)
C54 0.0351(14) 0.0222(12) 0.0203(12) 0.0069(9) 0.0077(10) 0.0170(11)
C55 0.0234(12) 0.0303(13) 0.0191(11) 0.0049(10) 0.0021(9) 0.0162(11)
C56 0.0179(11) 0.0205(11) 0.0124(10) 0.0018(8) 0.0020(8) 0.0068(9)
B1 0.0131(11) 0.0146(11) 0.0105(10) 0.0005(9) 0.0029(9) 0.0032(9)
B2 0.0138(11) 0.0165(12) 0.0132(11) 0.0024(9) 0.0034(9) 0.0039(9)
B3 0.0187(12) 0.0172(12) 0.0154(12) 0.0051(9) 0.0040(10) 0.0053(10)
B4 0.0208(13) 0.0142(12) 0.0160(12) 0.0020(9) 0.0034(10) 0.0063(10)
B5 0.0131(12) 0.0219(13) 0.0169(12) 0.0052(10) 0.0036(9) 0.0007(10)
B6 0.0189(13) 0.0188(13) 0.0162(12) 0.0036(10) 0.0023(10) 0.0002(10)
B7 0.0240(14) 0.0165(12) 0.0202(13) 0.0041(10) 0.0034(11) 0.0033(10)
B8 0.0216(13) 0.0152(12) 0.0165(12) 0.0005(9) 0.0028(10) 0.0001(10)
B9 0.0148(12) 0.0205(13) 0.0148(12) 0.0018(10) 0.0009(9) -0.0003(10)
B10 0.0187(13) 0.0193(13) 0.0167(12) 0.0035(10) 0.0030(10) -0.0008(10)
C61 0.128(5) 0.090(4) 0.068(3) 0.001(3) 0.017(3) 0.045(4)
C62 0.119(4) 0.048(2) 0.057(3) -0.003(2) -0.009(3) 0.024(3)
C63 0.112(4) 0.042(2) 0.052(2) 0.0065(18) -0.022(3) 0.015(2)

loop_
_atom_type_symbol
_atom_type_description
_atom_type_scat_dispersion_real
_atom_type_scat_dispersion_imag
_atom_type_scat_source
C C 0.0033 0.0016 'International Tables Vol C Tables 4.2.6.8 and 6.1.1.4'
H H 0.0000 0.0000 'International Tables Vol C Tables 4.2.6.8 and 6.1.1.4'
B B 0.0013 0.0007 'International Tables Vol C Tables 4.2.6.8 and 6.1.1.4'
Cl Cl 0.1484 0.1585 'International Tables Vol C Tables 4.2.6.8 and 6.1.1.4'
O O 0.0106 0.0060 'International Tables Vol C Tables 4.2.6.8 and 6.1.1.4'
P P 0.1023 0.0942 'International Tables Vol C Tables 4.2.6.8 and 6.1.1.4'
Rh Rh -1.1178 0.9187 'International Tables Vol C Tables 4.2.6.8 and 6.1.1.4'

loop_
_geom_angle_atom_site_label_1
_geom_angle_atom_site_label_2
_geom_angle_atom_site_label_3
_geom_angle
_geom_angle_site_symmetry_1
_geom_angle_site_symmetry_3
Cl1 Rh1 H1 177.4(14) . .
P1 Rh1 H1 79.2(14) . .
P1 Rh1 Cl1 103.37(2) . .
P1 Rh1 P3 102.76(2) . .
P2 Rh1 H1 83.6(14) . .
P2 Rh1 Cl1 93.95(2) . .
P2 Rh1 P1 149.32(2) . .
P2 Rh1 P3 102.37(2) . .
P3 Rh1 H1 89.7(14) . .
P3 Rh1 Cl1 89.94(2) . .
B1 Rh1 H1 91.2(14) . .
B1 Rh1 Cl1 89.14(7) . .
B1 Rh1 P1 78.37(7) . .
B1 Rh1 P2 76.76(7) . .
B1 Rh1 P3 178.68(7) . .
O1 P1 Rh1 110.24(6) . .
O1 P1 C11 95.32(9) . .
O1 P1 C14 100.96(10) . .
C11 P1 Rh1 120.31(8) . .
C11 P1 C14 101.03(11) . .
C14 P1 Rh1 123.90(8) . .
O2 P2 Rh1 110.34(6) . .
O2 P2 C21 97.50(9) . .
O2 P2 C24 99.85(10) . .
C21 P2 Rh1 116.58(8) . .
C21 P2 C24 111.51(11) . .
C24 P2 Rh1 117.64(8) . .
C31 P3 Rh1 113.53(7) . .
C31 P3 C41 101.81(10) . .
C41 P3 Rh1 116.13(7) . .
C51 P3 Rh1 119.13(7) . .
C51 P3 C31 103.63(10) . .
C51 P3 C41 100.25(10) . .
C1 O1 P1 116.20(13) . .
C2 O2 P2 114.54(13) . .
O1 C1 B1 112.11(17) . .
O1 C1 B2 117.10(18) . .
O1 C1 B4 116.53(18) . .
O1 C1 B8 121.77(18) . .
O1 C1 B9 121.60(18) . .
B1 C1 B2 64.48(14) . .
B1 C1 B4 62.97(14) . .
B1 C1 B8 115.40(17) . .
B1 C1 B9 115.59(17) . .
B2 C1 B4 114.80(17) . .
B2 C1 B8 112.60(18) . .
B2 C1 B9 61.11(14) . .
B4 C1 B8 62.75(15) . .
B4 C1 B9 114.05(18) . .
B8 C1 B9 61.90(15) . .
O2 C2 B1 111.51(17) . .
O2 C2 B2 115.66(18) . .
O2 C2 B3 117.45(18) . .
O2 C2 B5 121.10(19) . .
O2 C2 B6 122.88(18) . .
B1 C2 B3 63.01(14) . .
B1 C2 B5 115.96(17) . .
B1 C2 B6 115.23(18) . .
B2 C2 B1 64.58(14) . .
B2 C2 B3 114.97(17) . .
B2 C2 B5 61.43(14) . .
B2 C2 B6 112.95(17) . .
B3 C2 B5 114.08(18) . .
B6 C2 B3 62.36(15) . .
B6 C2 B5 62.12(15) . .
P1 C11 H11 106.4 . .
C12 C11 P1 112.06(17) . .
C12 C11 H11 106.4 . .
C12 C11 C13 111.4(2) . .
C13 C11 P1 113.68(16) . .
C13 C11 H11 106.4 . .
C11 C12 H12A 109.5 . .
C11 C12 H12B 109.5 . .
C11 C12 H12C 109.5 . .
H12A C12 H12B 109.5 . .
H12A C12 H12C 109.5 . .
H12B C12 H12C 109.5 . .
C11 C13 H13A 109.5 . .
C11 C13 H13B 109.5 . .
C11 C13 H13C 109.5 . .
H13A C13 H13B 109.5 . .
H13A C13 H13C 109.5 . .
H13B C13 H13C 109.5 . .
P1 C14 H14 106.3 . .
C15 C14 P1 114.03(18) . .
C15 C14 H14 106.3 . .
C16 C14 P1 113.62(17) . .
C16 C14 H14 106.3 . .
C16 C14 C15 109.5(2) . .
C14 C15 H15A 109.5 . .
C14 C15 H15B 109.5 . .
C14 C15 H15C 109.5 . .
H15A C15 H15B 109.5 . .
H15A C15 H15C 109.5 . .
H15B C15 H15C 109.5 . .
C14 C16 H16A 109.5 . .
C14 C16 H16B 109.5 . .
C14 C16 H16C 109.5 . .
H16A C16 H16B 109.5 . .
H16A C16 H16C 109.5 . .
H16B C16 H16C 109.5 . .
P2 C21 H21 106.7 . .
C22 C21 P2 110.51(16) . .
C22 C21 H21 106.7 . .
C23 C21 P2 116.19(17) . .
C23 C21 H21 106.7 . .
C23 C21 C22 109.4(2) . .
C21 C22 H22A 109.5 . .
C21 C22 H22B 109.5 . .
C21 C22 H22C 109.5 . .
H22A C22 H22B 109.5 . .
H22A C22 H22C 109.5 . .
H22B C22 H22C 109.5 . .
C21 C23 H23A 109.5 . .
C21 C23 H23B 109.5 . .
C21 C23 H23C 109.5 . .
H23A C23 H23B 109.5 . .
H23A C23 H23C 109.5 . .
H23B C23 H23C 109.5 . .
P2 C24 H24 105.0 . .
C25 C24 P2 112.02(17) . .
C25 C24 H24 105.0 . .
C25 C24 C26 112.3(2) . .
C26 C24 P2 116.29(17) . .
C26 C24 H24 105.0 . .
C24 C25 H25A 109.5 . .
C24 C25 H25B 109.5 . .
C24 C25 H25C 109.5 . .
H25A C25 H25B 109.5 . .
H25A C25 H25C 109.5 . .
H25B C25 H25C 109.5 . .
C24 C26 H26A 109.5 . .
C24 C26 H26B 109.5 . .
C24 C26 H26C 109.5 . .
H26A C26 H26B 109.5 . .
H26A C26 H26C 109.5 . .
H26B C26 H26C 109.5 . .
C32 C31 P3 123.65(18) . .
C32 C31 C36 118.7(2) . .
C36 C31 P3 117.65(17) . .
C31 C32 H32 119.8 . .
C31 C32 C33 120.4(2) . .
C33 C32 H32 119.8 . .
C32 C33 H33 119.7 . .
C34 C33 C32 120.5(3) . .
C34 C33 H33 119.7 . .
C33 C34 H34 120.1 . .
C33 C34 C35 119.9(2) . .
C35 C34 H34 120.1 . .
C34 C35 H35 119.7 . .
C34 C35 C36 120.5(2) . .
C36 C35 H35 119.7 . .
C31 C36 H36 120.0 . .
C35 C36 C31 120.0(2) . .
C35 C36 H36 120.0 . .
C42 C41 P3 121.51(17) . .
C42 C41 C46 118.0(2) . .
C46 C41 P3 120.26(17) . .
C41 C42 H42 119.7 . .
C43 C42 C41 120.6(2) . .
C43 C42 H42 119.7 . .
C42 C43 H43 119.7 . .
C44 C43 C42 120.6(2) . .
C44 C43 H43 119.7 . .
C43 C44 H44 120.3 . .
C45 C44 C43 119.3(2) . .
C45 C44 H44 120.3 . .
C44 C45 H45 119.8 . .
C44 C45 C46 120.3(2) . .
C46 C45 H45 119.8 . .
C41 C46 H46 119.4 . .
C45 C46 C41 121.1(2) . .
C45 C46 H46 119.4 . .
C52 C51 P3 121.34(17) . .
C56 C51 P3 120.53(17) . .
C56 C51 C52 118.1(2) . .
C51 C52 H52 119.6 . .
C53 C52 C51 120.7(2) . .
C53 C52 H52 119.6 . .
C52 C53 H53 119.7 . .
C52 C53 C54 120.5(2) . .
C54 C53 H53 119.7 . .
C53 C54 H54 120.2 . .
C53 C54 C55 119.7(2) . .
C55 C54 H54 120.2 . .
C54 C55 H55 119.9 . .
C54 C55 C56 120.1(2) . .
C56 C55 H55 119.9 . .
C51 C56 H56 119.6 . .
C55 C56 C51 120.9(2) . .
C55 C56 H56 119.6 . .
C1 B1 Rh1 120.66(15) . .
C1 B1 C2 100.63(17) . .
C1 B1 B2 57.81(13) . .
C1 B1 B3 103.67(17) . .
C1 B1 B4 58.85(14) . .
C2 B1 Rh1 120.58(15) . .
C2 B1 B2 57.55(13) . .
C2 B1 B3 59.07(14) . .
C2 B1 B4 103.72(17) . .
B2 B1 Rh1 109.77(15) . .
B3 B1 Rh1 133.09(16) . .
B3 B1 B2 106.20(17) . .
B4 B1 Rh1 133.17(16) . .
B4 B1 B2 106.19(17) . .
B4 B1 B3 58.52(14) . .
C1 B2 B1 57.71(13) . .
C1 B2 H2 125.2 . .
C1 B2 B5 107.24(18) . .
C1 B2 B9 60.59(14) . .
C2 B2 C1 100.80(17) . .
C2 B2 B1 57.87(13) . .
C2 B2 H2 125.2 . .
C2 B2 B5 60.50(14) . .
C2 B2 B9 107.10(18) . .
B1 B2 H2 121.5 . .
B5 B2 B1 109.61(18) . .
B5 B2 H2 120.0 . .
B9 B2 B1 109.53(18) . .
B9 B2 H2 120.1 . .
B9 B2 B5 61.41(15) . .
C2 B3 B1 57.92(13) . .
C2 B3 H3 125.3 . .
C2 B3 B4 104.38(17) . .
C2 B3 B6 58.74(14) . .
C2 B3 B7 104.93(18) . .
B1 B3 H3 121.3 . .
B4 B3 B1 60.53(14) . .
B4 B3 H3 122.0 . .
B4 B3 B6 108.59(19) . .
B4 B3 B7 60.49(15) . .
B6 B3 B1 107.97(18) . .
B6 B3 H3 121.2 . .
B7 B3 B1 108.95(18) . .
B7 B3 H3 121.7 . .
B7 B3 B6 60.38(16) . .
C1 B4 B1 58.18(13) . .
C1 B4 B3 105.03(18) . .
C1 B4 H4 125.0 . .
C1 B4 B7 105.16(19) . .
C1 B4 B8 58.67(14) . .
B1 B4 H4 121.1 . .
B1 B4 B8 108.04(18) . .
B3 B4 B1 60.95(14) . .
B3 B4 H4 121.8 . .
B3 B4 B7 60.37(15) . .
B3 B4 B8 108.58(19) . .
B7 B4 B1 109.19(19) . .
B7 B4 H4 121.7 . .
B7 B4 B8 60.36(15) . .
B8 B4 H4 121.4 . .
C2 B5 B2 58.07(13) . .
C2 B5 H5 125.4 . .
C2 B5 B6 58.41(14) . .
C2 B5 B9 103.56(17) . .
C2 B5 B10 104.03(19) . .
B2 B5 H5 122.4 . .
B2 B5 B6 107.11(18) . .
B2 B5 B9 59.20(14) . .
B2 B5 B10 106.78(19) . .
B6 B5 H5 121.5 . .
B6 B5 B9 107.71(19) . .
B9 B5 H5 122.9 . .
B10 B5 H5 122.7 . .
B10 B5 B6 60.21(15) . .
B10 B5 B9 59.71(15) . .
C2 B6 B3 58.90(14) . .
C2 B6 B5 59.47(14) . .
C2 B6 H6 124.7 . .
C2 B6 B7 104.31(18) . .
C2 B6 B10 104.47(18) . .
B3 B6 B5 109.04(18) . .
B3 B6 H6 121.4 . .
B3 B6 B7 59.41(15) . .
B3 B6 B10 107.64(19) . .
B5 B6 H6 120.8 . .
B5 B6 B7 108.32(19) . .
B5 B6 B10 59.74(15) . .
B7 B6 H6 122.6 . .
B7 B6 B10 60.07(16) . .
B10 B6 H6 122.7 . .
B3 B7 B4 59.14(15) . .
B3 B7 B6 60.21(15) . .
B3 B7 H7 121.9 . .
B3 B7 B8 107.48(18) . .
B3 B7 B10 108.25(19) . .
B4 B7 B6 107.39(19) . .
B4 B7 H7 122.0 . .
B4 B7 B8 60.20(15) . .
B4 B7 B10 108.13(19) . .
B6 B7 H7 121.9 . .
B6 B7 B8 107.60(19) . .
B6 B7 B10 60.03(16) . .
B8 B7 H7 121.9 . .
B8 B7 B10 59.94(15) . .
B10 B7 H7 121.4 . .
C1 B8 B4 58.58(14) . .
C1 B8 B7 104.38(18) . .
C1 B8 H8 124.5 . .
C1 B8 B9 59.84(14) . .
C1 B8 B10 104.92(18) . .
B4 B8 B7 59.44(15) . .
B4 B8 H8 121.6 . .
B4 B8 B10 107.63(18) . .
B7 B8 H8 122.6 . .
B9 B8 B4 108.93(18) . .
B9 B8 B7 108.36(19) . .
B9 B8 H8 120.7 . .
B9 B8 B10 59.81(15) . .
B10 B8 B7 60.07(16) . .
B10 B8 H8 122.6 . .
C1 B9 B2 58.30(14) . .
C1 B9 B5 103.95(17) . .
C1 B9 B8 58.26(14) . .
C1 B9 H9 125.3 . .
C1 B9 B10 104.11(18) . .
B2 B9 B5 59.39(14) . .
B2 B9 B8 107.27(18) . .
B2 B9 H9 122.2 . .
B2 B9 B10 107.02(18) . .
B5 B9 H9 122.6 . .
B8 B9 B5 108.00(19) . .
B8 B9 H9 121.5 . .
B10 B9 B5 59.83(15) . .
B10 B9 B8 60.31(16) . .
B10 B9 H9 122.6 . .
B5 B10 B6 60.06(15) . .
B5 B10 B7 108.45(18) . .
B5 B10 B8 108.16(18) . .
B5 B10 H10 121.3 . .
B6 B10 B7 59.91(16) . .
B6 B10 H10 121.9 . .
B7 B10 H10 121.5 . .
B8 B10 B6 107.55(19) . .
B8 B10 B7 59.99(16) . .
B8 B10 H10 122.0 . .
B9 B10 B5 60.47(15) . .
B9 B10 B6 108.18(18) . .
B9 B10 B7 108.35(19) . .
B9 B10 B8 59.88(15) . .
B9 B10 H10 121.4 . .
H61A C61 H61B 109.5 . .
H61A C61 H61C 109.5 . .
H61B C61 H61C 109.5 . .
C62 C61 H61A 109.5 . .
C62 C61 H61B 109.5 . .
C62 C61 H61C 109.5 . .
C61 C62 H62A 109.1 . .
C61 C62 H62B 109.1 . .
H62A C62 H62B 107.8 . .
C63 C62 C61 112.5(4) . .
C63 C62 H62A 109.1 . .
C63 C62 H62B 109.1 . .
C62 C63 C63 114.1(5) . 2_656
C62 C63 H63A 108.7 . .
C62 C63 H63B 108.7 . .
C63 C63 H63A 108.7 2_656 .
C63 C63 H63B 108.7 2_656 .
H63A C63 H63B 107.6 . .

loop_
_geom_bond_atom_site_label_1
_geom_bond_atom_site_label_2
_geom_bond_distance
_geom_bond_site_symmetry_2
Rh1 H1 1.459(18) .
Rh1 Cl1 2.4894(6) .
Rh1 P1 2.3354(6) .
Rh1 P2 2.3176(6) .
Rh1 P3 2.4448(6) .
Rh1 B1 2.054(2) .
P1 O1 1.6982(16) .
P1 C11 1.846(2) .
P1 C14 1.849(2) .
P2 O2 1.6912(16) .
P2 C21 1.838(2) .
P2 C24 1.849(2) .
P3 C31 1.840(2) .
P3 C41 1.843(2) .
P3 C51 1.837(2) .
O1 C1 1.390(3) .
O2 C2 1.389(3) .
C1 B1 1.699(3) .
C1 B2 1.701(3) .
C1 B4 1.711(3) .
C1 B8 1.713(3) .
C1 B9 1.742(3) .
C2 B1 1.701(3) .
C2 B2 1.695(3) .
C2 B3 1.722(3) .
C2 B5 1.738(3) .
C2 B6 1.719(3) .
C11 H11 1.0000 .
C11 C12 1.527(3) .
C11 C13 1.528(4) .
C12 H12A 0.9800 .
C12 H12B 0.9800 .
C12 H12C 0.9800 .
C13 H13A 0.9800 .
C13 H13B 0.9800 .
C13 H13C 0.9800 .
C14 H14 1.0000 .
C14 C15 1.537(3) .
C14 C16 1.527(4) .
C15 H15A 0.9800 .
C15 H15B 0.9800 .
C15 H15C 0.9800 .
C16 H16A 0.9800 .
C16 H16B 0.9800 .
C16 H16C 0.9800 .
C21 H21 1.0000 .
C21 C22 1.532(3) .
C21 C23 1.528(3) .
C22 H22A 0.9800 .
C22 H22B 0.9800 .
C22 H22C 0.9800 .
C23 H23A 0.9800 .
C23 H23B 0.9800 .
C23 H23C 0.9800 .
C24 H24 1.0000 .
C24 C25 1.519(3) .
C24 C26 1.529(3) .
C25 H25A 0.9800 .
C25 H25B 0.9800 .
C25 H25C 0.9800 .
C26 H26A 0.9800 .
C26 H26B 0.9800 .
C26 H26C 0.9800 .
C31 C32 1.390(3) .
C31 C36 1.404(3) .
C32 H32 0.9500 .
C32 C33 1.395(3) .
C33 H33 0.9500 .
C33 C34 1.370(4) .
C34 H34 0.9500 .
C34 C35 1.381(4) .
C35 H35 0.9500 .
C35 C36 1.391(3) .
C36 H36 0.9500 .
C41 C42 1.392(3) .
C41 C46 1.398(3) .
C42 H42 0.9500 .
C42 C43 1.391(3) .
C43 H43 0.9500 .
C43 C44 1.384(4) .
C44 H44 0.9500 .
C44 C45 1.381(4) .
C45 H45 0.9500 .
C45 C46 1.384(3) .
C46 H46 0.9500 .
C51 C52 1.405(3) .
C51 C56 1.395(3) .
C52 H52 0.9500 .
C52 C53 1.382(3) .
C53 H53 0.9500 .
C53 C54 1.384(4) .
C54 H54 0.9500 .
C54 C55 1.386(4) .
C55 H55 0.9500 .
C55 C56 1.391(3) .
C56 H56 0.9500 .
B1 B2 1.814(4) .
B1 B3 1.789(4) .
B1 B4 1.781(4) .
B2 H2 1.1200 .
B2 B5 1.754(4) .
B2 B9 1.750(4) .
B3 H3 1.1200 .
B3 B4 1.745(4) .
B3 B6 1.781(4) .
B3 B7 1.767(4) .
B4 H4 1.1200 .
B4 B7 1.769(4) .
B4 B8 1.783(4) .
B5 H5 1.1200 .
B5 B6 1.784(4) .
B5 B9 1.789(4) .
B5 B10 1.778(4) .
B6 H6 1.1200 .
B6 B7 1.784(4) .
B6 B10 1.786(4) .
B7 H7 1.1200 .
B7 B8 1.786(4) .
B7 B10 1.787(4) .
B8 H8 1.1200 .
B8 B9 1.777(4) .
B8 B10 1.785(4) .
B9 H9 1.1200 .
B9 B10 1.776(4) .
B10 H10 1.1200 .
C61 H61A 0.9800 .
C61 H61B 0.9800 .
C61 H61C 0.9800 .
C61 C62 1.582(8) .
C62 H62A 0.9900 .
C62 H62B 0.9900 .
C62 C63 1.511(7) .
C63 C63 1.540(10) 2_656
C63 H63A 0.9900 .
C63 H63B 0.9900 .

loop_
_geom_torsion_atom_site_label_1
_geom_torsion_atom_site_label_2
_geom_torsion_atom_site_label_3
_geom_torsion_atom_site_label_4
_geom_torsion
_geom_torsion_site_symmetry_4
Rh1 P1 O1 C1 6.94(16) .
Rh1 P1 C11 C12 -73.58(19) .
Rh1 P1 C11 C13 53.79(19) .
Rh1 P1 C14 C15 -173.57(17) .
Rh1 P1 C14 C16 -47.1(2) .
Rh1 P2 O2 C2 -21.68(16) .
Rh1 P2 C21 C22 -67.40(17) .
Rh1 P2 C21 C23 167.16(15) .
Rh1 P2 C24 C25 -76.56(19) .
Rh1 P2 C24 C26 152.46(16) .
Rh1 P3 C31 C32 -134.31(18) .
Rh1 P3 C31 C36 44.48(19) .
Rh1 P3 C41 C42 -82.6(2) .
Rh1 P3 C41 C46 91.81(18) .
Rh1 P3 C51 C52 -171.26(15) .
Rh1 P3 C51 C56 8.2(2) .
Rh1 B1 B2 C1 -114.46(16) .
Rh1 B1 B2 C2 114.34(16) .
Rh1 B1 B2 B5 147.09(15) .
Rh1 B1 B2 B9 -147.28(15) .
Rh1 B1 B3 C2 -104.6(2) .
Rh1 B1 B3 B4 121.7(2) .
Rh1 B1 B3 B6 -136.66(19) .
Rh1 B1 B3 B7 159.32(18) .
Rh1 B1 B4 C1 104.5(2) .
Rh1 B1 B4 B3 -121.6(2) .
Rh1 B1 B4 B7 -159.21(18) .
Rh1 B1 B4 B8 136.73(19) .
P1 O1 C1 B1 3.6(2) .
P1 O1 C1 B2 -68.1(2) .
P1 O1 C1 B4 73.4(2) .
P1 O1 C1 B8 146.38(17) .
P1 O1 C1 B9 -139.26(17) .
P2 O2 C2 B1 6.8(2) .
P2 O2 C2 B2 78.0(2) .
P2 O2 C2 B3 -63.0(2) .
P2 O2 C2 B5 148.75(16) .
P2 O2 C2 B6 -136.34(18) .
P3 C31 C32 C33 -179.89(19) .
P3 C31 C36 C35 179.66(18) .
P3 C41 C42 C43 174.8(2) .
P3 C41 C46 C45 -174.40(18) .
P3 C51 C52 C53 -179.80(17) .
P3 C51 C56 C55 -179.66(17) .
O1 P1 C11 C12 169.24(18) .
O1 P1 C11 C13 -63.39(18) .
O1 P1 C14 C15 -49.9(2) .
O1 P1 C14 C16 76.6(2) .
O1 C1 B1 Rh1 -15.3(3) .
O1 C1 B1 C2 -150.79(18) .
O1 C1 B1 B2 -110.5(2) .
O1 C1 B1 B3 148.72(18) .
O1 C1 B1 B4 109.5(2) .
O1 C1 B2 C2 143.40(18) .
O1 C1 B2 B1 103.0(2) .
O1 C1 B2 B5 -154.36(18) .
O1 C1 B2 B9 -112.9(2) .
O1 C1 B4 B1 -102.6(2) .
O1 C1 B4 B3 -143.25(19) .
O1 C1 B4 B7 153.99(18) .
O1 C1 B4 B8 113.9(2) .
O1 C1 B8 B4 -105.8(2) .
O1 C1 B8 B7 -145.3(2) .
O1 C1 B8 B9 111.6(2) .
O1 C1 B8 B10 152.42(19) .
O1 C1 B9 B2 105.8(2) .
O1 C1 B9 B5 145.4(2) .
O1 C1 B9 B8 -111.9(2) .
O1 C1 B9 B10 -152.74(19) .
O2 P2 C21 C22 49.86(17) .
O2 P2 C21 C23 -75.58(19) .
O2 P2 C24 C25 164.14(17) .
O2 P2 C24 C26 33.2(2) .
O2 C2 B1 Rh1 14.0(2) .
O2 C2 B1 C1 149.53(17) .
O2 C2 B1 B2 109.2(2) .
O2 C2 B1 B3 -110.8(2) .
O2 C2 B1 B4 -150.20(17) .
O2 C2 B2 C1 -143.19(18) .
O2 C2 B2 B1 -102.8(2) .
O2 C2 B2 B5 113.0(2) .
O2 C2 B2 B9 154.48(18) .
O2 C2 B3 B1 101.5(2) .
O2 C2 B3 B4 142.00(19) .
O2 C2 B3 B6 -114.7(2) .
O2 C2 B3 B7 -155.24(18) .
O2 C2 B5 B2 -104.3(2) .
O2 C2 B5 B6 113.5(2) .
O2 C2 B5 B9 -143.9(2) .
O2 C2 B5 B10 154.44(19) .
O2 C2 B6 B3 106.3(2) .
O2 C2 B6 B5 -110.7(2) .
O2 C2 B6 B7 146.2(2) .
O2 C2 B6 B10 -151.6(2) .
C1 B1 B2 C2 -131.20(18) .
C1 B1 B2 B5 -98.45(19) .
C1 B1 B2 B9 -32.82(16) .
C1 B1 B3 C2 94.34(18) .
C1 B1 B3 B4 -39.37(16) .
C1 B1 B3 B6 62.3(2) .
C1 B1 B3 B7 -1.8(2) .
C1 B1 B4 B3 133.93(19) .
C1 B1 B4 B7 96.3(2) .
C1 B1 B4 B8 32.25(16) .
C1 B2 B5 C2 -92.86(18) .
C1 B2 B5 B6 -59.8(2) .
C1 B2 B5 B9 41.01(17) .
C1 B2 B5 B10 3.5(2) .
C1 B2 B9 B5 -133.99(19) .
C1 B2 B9 B8 -32.92(16) .
C1 B2 B9 B10 -96.4(2) .
C1 B4 B7 B3 98.91(19) .
C1 B4 B7 B6 61.4(2) .
C1 B4 B7 B8 -39.28(17) .
C1 B4 B7 B10 -1.9(2) .
C1 B4 B8 B7 134.32(19) .
C1 B4 B8 B9 33.70(17) .
C1 B4 B8 B10 97.0(2) .
C1 B8 B9 B2 32.94(16) .
C1 B8 B9 B5 95.57(18) .
C1 B8 B9 B10 133.05(18) .
C1 B8 B10 B5 -3.0(2) .
C1 B8 B10 B6 60.4(2) .
C1 B8 B10 B7 98.23(19) .
C1 B8 B10 B9 -40.83(16) .
C1 B9 B10 B5 -98.12(18) .
C1 B9 B10 B6 -60.3(2) .
C1 B9 B10 B7 3.1(2) .
C1 B9 B10 B8 39.85(16) .
C2 B1 B2 C1 131.20(18) .
C2 B1 B2 B5 32.75(17) .
C2 B1 B2 B9 98.38(19) .
C2 B1 B3 B4 -133.71(18) .
C2 B1 B3 B6 -32.08(16) .
C2 B1 B3 B7 -96.1(2) .
C2 B1 B4 C1 -94.27(17) .
C2 B1 B4 B3 39.66(16) .
C2 B1 B4 B7 2.0(2) .
C2 B1 B4 B8 -62.0(2) .
C2 B2 B5 B6 33.10(17) .
C2 B2 B5 B9 133.88(19) .
C2 B2 B5 B10 96.35(19) .
C2 B2 B9 C1 92.96(18) .
C2 B2 B9 B5 -41.03(17) .
C2 B2 B9 B8 60.0(2) .
C2 B2 B9 B10 -3.4(2) .
C2 B3 B4 C1 0.1(2) .
C2 B3 B4 B1 -39.22(16) .
C2 B3 B4 B7 99.24(19) .
C2 B3 B4 B8 61.6(2) .
C2 B3 B6 B5 -33.29(17) .
C2 B3 B6 B7 -133.79(18) .
C2 B3 B6 B10 -96.57(19) .
C2 B3 B7 B4 -98.31(18) .
C2 B3 B7 B6 39.69(16) .
C2 B3 B7 B8 -61.0(2) .
C2 B3 B7 B10 2.3(2) .
C2 B5 B6 B3 33.07(17) .
C2 B5 B6 B7 96.15(19) .
C2 B5 B6 B10 132.85(19) .
C2 B5 B9 C1 -0.1(2) .
C2 B5 B9 B2 39.00(16) .
C2 B5 B9 B8 -60.8(2) .
C2 B5 B9 B10 -98.51(19) .
C2 B5 B10 B6 -40.07(16) .
C2 B5 B10 B7 -3.4(2) .
C2 B5 B10 B8 60.1(2) .
C2 B5 B10 B9 97.69(18) .
C2 B6 B7 B3 -39.64(16) .
C2 B6 B7 B4 -2.6(2) .
C2 B6 B7 B8 60.8(2) .
C2 B6 B7 B10 98.67(19) .
C2 B6 B10 B5 40.71(17) .
C2 B6 B10 B7 -98.4(2) .
C2 B6 B10 B8 -60.5(2) .
C2 B6 B10 B9 2.7(2) .
C11 P1 O1 C1 132.01(16) .
C11 P1 C14 C15 47.8(2) .
C11 P1 C14 C16 174.29(19) .
C14 P1 O1 C1 -125.66(16) .
C14 P1 C11 C12 66.96(19) .
C14 P1 C11 C13 -165.67(17) .
C21 P2 O2 C2 -143.70(16) .
C21 P2 C24 C25 62.0(2) .
C21 P2 C24 C26 -69.0(2) .
C24 P2 O2 C2 102.83(16) .
C24 P2 C21 C22 153.59(16) .
C24 P2 C21 C23 28.1(2) .
C31 P3 C41 C42 41.3(2) .
C31 P3 C41 C46 -144.36(19) .
C31 P3 C51 C52 61.49(19) .
C31 P3 C51 C56 -119.02(18) .
C31 C32 C33 C34 -0.1(4) .
C32 C31 C36 C35 -1.5(3) .
C32 C33 C34 C35 -1.1(4) .
C33 C34 C35 C36 0.9(4) .
C34 C35 C36 C31 0.4(4) .
C36 C31 C32 C33 1.3(4) .
C41 P3 C31 C32 100.1(2) .
C41 P3 C31 C36 -81.09(19) .
C41 P3 C51 C52 -43.45(19) .
C41 P3 C51 C56 136.04(18) .
C41 C42 C43 C44 -0.3(4) .
C42 C41 C46 C45 0.2(3) .
C42 C43 C44 C45 -0.2(4) .
C43 C44 C45 C46 0.7(4) .
C44 C45 C46 C41 -0.6(4) .
C46 C41 C42 C43 0.3(4) .
C51 P3 C31 C32 -3.6(2) .
C51 P3 C31 C36 175.16(17) .
C51 P3 C41 C42 147.7(2) .
C51 P3 C41 C46 -38.0(2) .
C51 C52 C53 C54 -1.1(3) .
C52 C51 C56 C55 -0.2(3) .
C52 C53 C54 C55 0.9(4) .
C53 C54 C55 C56 -0.3(4) .
C54 C55 C56 C51 0.0(4) .
C56 C51 C52 C53 0.7(3) .
B1 C1 B2 C2 40.44(15) .
B1 C1 B2 B5 102.69(18) .
B1 C1 B2 B9 144.10(18) .
B1 C1 B4 B3 -40.68(16) .
B1 C1 B4 B7 -103.45(19) .
B1 C1 B4 B8 -143.56(19) .
B1 C1 B8 B4 35.86(18) .
B1 C1 B8 B7 -3.6(3) .
B1 C1 B8 B9 -106.8(2) .
B1 C1 B8 B10 -65.9(2) .
B1 C1 B9 B2 -35.93(18) .
B1 C1 B9 B5 3.7(2) .
B1 C1 B9 B8 106.5(2) .
B1 C1 B9 B10 65.6(2) .
B1 C2 B2 C1 -40.36(15) .
B1 C2 B2 B5 -144.16(18) .
B1 C2 B2 B9 -102.69(19) .
B1 C2 B3 B4 40.52(16) .
B1 C2 B3 B6 143.77(18) .
B1 C2 B3 B7 103.27(19) .
B1 C2 B5 B2 36.03(19) .
B1 C2 B5 B6 -106.2(2) .
B1 C2 B5 B9 -3.5(2) .
B1 C2 B5 B10 -65.2(2) .
B1 C2 B6 B3 -35.60(18) .
B1 C2 B6 B5 107.4(2) .
B1 C2 B6 B7 4.3(2) .
B1 C2 B6 B10 66.5(2) .
B1 B2 B5 C2 -31.76(16) .
B1 B2 B5 B6 1.3(2) .
B1 B2 B5 B9 102.12(19) .
B1 B2 B5 B10 64.6(2) .
B1 B2 B9 C1 31.73(16) .
B1 B2 B9 B5 -102.26(19) .
B1 B2 B9 B8 -1.2(2) .
B1 B2 B9 B10 -64.6(2) .
B1 B3 B4 C1 39.32(16) .
B1 B3 B4 B7 138.46(19) .
B1 B3 B4 B8 100.78(19) .
B1 B3 B6 C2 31.76(16) .
B1 B3 B6 B5 -1.5(2) .
B1 B3 B6 B7 -102.02(19) .
B1 B3 B6 B10 -64.8(2) .
B1 B3 B7 B4 -37.62(17) .
B1 B3 B7 B6 100.4(2) .
B1 B3 B7 B8 -0.3(3) .
B1 B3 B7 B10 63.0(2) .
B1 B4 B7 B3 37.87(17) .
B1 B4 B7 B6 0.4(2) .
B1 B4 B7 B8 -100.3(2) .
B1 B4 B7 B10 -63.0(2) .
B1 B4 B8 C1 -32.06(16) .
B1 B4 B8 B7 102.3(2) .
B1 B4 B8 B9 1.6(2) .
B1 B4 B8 B10 65.0(2) .
B2 C1 B1 Rh1 95.24(18) .
B2 C1 B1 C2 -40.24(15) .
B2 C1 B1 B3 -100.74(18) .
B2 C1 B1 B4 -139.94(18) .
B2 C1 B4 B1 39.78(18) .
B2 C1 B4 B3 -0.9(2) .
B2 C1 B4 B7 -63.7(2) .
B2 C1 B4 B8 -103.8(2) .
B2 C1 B8 B4 107.26(19) .
B2 C1 B8 B7 67.8(2) .
B2 C1 B8 B9 -35.36(17) .
B2 C1 B8 B10 5.5(2) .
B2 C1 B9 B5 39.64(17) .
B2 C1 B9 B8 142.39(18) .
B2 C1 B9 B10 101.51(19) .
B2 C2 B1 Rh1 -95.15(18) .
B2 C2 B1 C1 40.38(16) .
B2 C2 B1 B3 140.04(18) .
B2 C2 B1 B4 100.65(18) .
B2 C2 B3 B1 -39.79(17) .
B2 C2 B3 B4 0.7(2) .
B2 C2 B3 B6 104.0(2) .
B2 C2 B3 B7 63.5(2) .
B2 C2 B5 B6 -142.21(19) .
B2 C2 B5 B9 -39.56(17) .
B2 C2 B5 B10 -101.23(19) .
B2 C2 B6 B3 -107.20(19) .
B2 C2 B6 B5 35.76(18) .
B2 C2 B6 B7 -67.3(2) .
B2 C2 B6 B10 -5.1(2) .
B2 B1 B3 C2 34.36(15) .
B2 B1 B3 B4 -99.35(18) .
B2 B1 B3 B6 2.3(2) .
B2 B1 B3 B7 -61.7(2) .
B2 B1 B4 C1 -34.55(15) .
B2 B1 B4 B3 99.38(18) .
B2 B1 B4 B7 61.8(2) .
B2 B1 B4 B8 -2.3(2) .
B2 B5 B6 C2 -32.96(16) .
B2 B5 B6 B3 0.1(2) .
B2 B5 B6 B7 63.2(2) .
B2 B5 B6 B10 99.9(2) .
B2 B5 B9 C1 -39.10(16) .
B2 B5 B9 B8 -99.82(19) .
B2 B5 B9 B10 -137.5(2) .
B2 B5 B10 B6 -100.46(19) .
B2 B5 B10 B7 -63.8(2) .
B2 B5 B10 B8 -0.2(2) .
B2 B5 B10 B9 37.30(17) .
B2 B9 B10 B5 -37.44(17) .
B2 B9 B10 B6 0.4(3) .
B2 B9 B10 B7 63.8(2) .
B2 B9 B10 B8 100.5(2) .
B3 C2 B1 Rh1 124.81(19) .
B3 C2 B1 C1 -99.66(18) .
B3 C2 B1 B2 -140.04(18) .
B3 C2 B1 B4 -39.39(16) .
B3 C2 B2 C1 -1.2(2) .
B3 C2 B2 B1 39.15(17) .
B3 C2 B2 B5 -105.0(2) .
B3 C2 B2 B9 -63.5(2) .
B3 C2 B5 B2 106.44(19) .
B3 C2 B5 B6 -35.77(18) .
B3 C2 B5 B9 66.9(2) .
B3 C2 B5 B10 5.2(2) .
B3 C2 B6 B5 142.96(18) .
B3 C2 B6 B7 39.89(17) .
B3 C2 B6 B10 102.1(2) .
B3 B1 B2 C1 96.19(18) .
B3 B1 B2 C2 -35.01(16) .
B3 B1 B2 B5 -2.3(2) .
B3 B1 B2 B9 63.4(2) .
B3 B1 B4 C1 -133.93(19) .
B3 B1 B4 B7 -37.62(17) .
B3 B1 B4 B8 -101.7(2) .
B3 B4 B7 B6 -37.48(18) .
B3 B4 B7 B8 -138.2(2) .
B3 B4 B7 B10 -100.8(2) .
B3 B4 B8 C1 -96.64(19) .
B3 B4 B8 B7 37.68(18) .
B3 B4 B8 B9 -62.9(2) .
B3 B4 B8 B10 0.4(2) .
B3 B6 B7 B4 37.01(17) .
B3 B6 B7 B8 100.5(2) .
B3 B6 B7 B10 138.31(19) .
B3 B6 B10 B5 102.2(2) .
B3 B6 B10 B7 -36.93(18) .
B3 B6 B10 B8 0.9(2) .
B3 B6 B10 B9 64.2(2) .
B3 B7 B8 C1 2.2(2) .
B3 B7 B8 B4 -36.86(18) .
B3 B7 B8 B9 64.7(2) .
B3 B7 B8 B10 101.4(2) .
B3 B7 B10 B5 0.7(2) .
B3 B7 B10 B6 37.43(18) .
B3 B7 B10 B8 -100.1(2) .
B3 B7 B10 B9 -63.4(2) .
B4 C1 B1 Rh1 -124.82(19) .
B4 C1 B1 C2 99.70(18) .
B4 C1 B1 B2 139.94(18) .
B4 C1 B1 B3 39.20(17) .
B4 C1 B2 C2 1.3(2) .
B4 C1 B2 B1 -39.17(17) .
B4 C1 B2 B5 63.5(2) .
B4 C1 B2 B9 104.9(2) .
B4 C1 B8 B7 -39.49(18) .
B4 C1 B8 B9 -142.62(18) .
B4 C1 B8 B10 -101.80(19) .
B4 C1 B9 B2 -106.17(19) .
B4 C1 B9 B5 -66.5(2) .
B4 C1 B9 B8 36.23(18) .
B4 C1 B9 B10 -4.7(2) .
B4 B1 B2 C1 35.00(16) .
B4 B1 B2 C2 -96.20(18) .
B4 B1 B2 B5 -63.5(2) .
B4 B1 B2 B9 2.2(2) .
B4 B1 B3 C2 133.71(18) .
B4 B1 B3 B6 101.6(2) .
B4 B1 B3 B7 37.61(18) .
B4 B3 B6 C2 95.88(19) .
B4 B3 B6 B5 62.6(2) .
B4 B3 B6 B7 -37.91(18) .
B4 B3 B6 B10 -0.7(2) .
B4 B3 B7 B6 138.00(19) .
B4 B3 B7 B8 37.34(18) .
B4 B3 B7 B10 100.6(2) .
B4 B7 B8 C1 39.07(17) .
B4 B7 B8 B9 101.6(2) .
B4 B7 B8 B10 138.23(19) .
B4 B7 B10 B5 63.3(2) .
B4 B7 B10 B6 100.0(2) .
B4 B7 B10 B8 -37.47(18) .
B4 B7 B10 B9 -0.8(2) .
B4 B8 B9 C1 -33.21(16) .
B4 B8 B9 B2 -0.3(2) .
B4 B8 B9 B5 62.4(2) .
B4 B8 B9 B10 99.8(2) .
B4 B8 B10 B5 -64.3(2) .
B4 B8 B10 B6 -0.8(2) .
B4 B8 B10 B7 37.00(18) .
B4 B8 B10 B9 -102.06(19) .
B5 C2 B1 Rh1 -130.03(18) .
B5 C2 B1 C1 5.5(2) .
B5 C2 B1 B2 -34.88(18) .
B5 C2 B1 B3 105.2(2) .
B5 C2 B1 B4 65.8(2) .
B5 C2 B2 C1 103.81(18) .
B5 C2 B2 B1 144.16(18) .
B5 C2 B2 B9 41.47(18) .
B5 C2 B3 B1 -108.09(19) .
B5 C2 B3 B4 -67.6(2) .
B5 C2 B3 B6 35.68(18) .
B5 C2 B3 B7 -4.8(2) .
B5 C2 B6 B3 -142.96(18) .
B5 C2 B6 B7 -103.07(19) .
B5 C2 B6 B10 -40.84(17) .
B5 B2 B9 C1 133.99(19) .
B5 B2 B9 B8 101.1(2) .
B5 B2 B9 B10 37.64(18) .
B5 B6 B7 B3 -101.7(2) .
B5 B6 B7 B4 -64.7(2) .
B5 B6 B7 B8 -1.3(2) .
B5 B6 B7 B10 36.56(17) .
B5 B6 B10 B7 -139.10(19) .
B5 B6 B10 B8 -101.2(2) .
B5 B6 B10 B9 -38.00(18) .
B5 B9 B10 B6 37.82(18) .
B5 B9 B10 B7 101.3(2) .
B5 B9 B10 B8 137.98(19) .
B6 C2 B1 Rh1 160.18(15) .
B6 C2 B1 C1 -64.3(2) .
B6 C2 B1 B2 -104.7(2) .
B6 C2 B1 B3 35.36(18) .
B6 C2 B1 B4 -4.0(2) .
B6 C2 B2 C1 67.8(2) .
B6 C2 B2 B1 108.1(2) .
B6 C2 B2 B5 -36.03(19) .
B6 C2 B2 B9 5.4(2) .
B6 C2 B3 B1 -143.77(18) .
B6 C2 B3 B4 -103.25(19) .
B6 C2 B3 B7 -40.50(17) .
B6 C2 B5 B2 142.21(19) .
B6 C2 B5 B9 102.7(2) .
B6 C2 B5 B10 40.98(17) .
B6 B3 B4 C1 -61.3(2) .
B6 B3 B4 B1 -100.6(2) .
B6 B3 B4 B7 37.86(18) .
B6 B3 B4 B8 0.2(2) .
B6 B3 B7 B4 -138.00(19) .
B6 B3 B7 B8 -100.7(2) .
B6 B3 B7 B10 -37.35(18) .
B6 B5 B9 C1 60.6(2) .
B6 B5 B9 B2 99.75(19) .
B6 B5 B9 B8 -0.1(2) .
B6 B5 B9 B10 -37.76(18) .
B6 B5 B10 B7 36.67(18) .
B6 B5 B10 B8 100.2(2) .
B6 B5 B10 B9 137.76(19) .
B6 B7 B8 C1 -61.3(2) .
B6 B7 B8 B4 -100.3(2) .
B6 B7 B8 B9 1.2(2) .
B6 B7 B8 B10 37.89(18) .
B6 B7 B10 B5 -36.73(17) .
B6 B7 B10 B8 -137.49(19) .
B6 B7 B10 B9 -100.8(2) .
B7 B3 B4 C1 -99.14(19) .
B7 B3 B4 B1 -138.46(19) .
B7 B3 B4 B8 -37.68(18) .
B7 B3 B6 C2 133.79(18) .
B7 B3 B6 B5 100.5(2) .
B7 B3 B6 B10 37.22(18) .
B7 B4 B8 C1 -134.32(19) .
B7 B4 B8 B9 -100.6(2) .
B7 B4 B8 B10 -37.28(18) .
B7 B6 B10 B5 139.10(19) .
B7 B6 B10 B8 37.86(18) .
B7 B6 B10 B9 101.1(2) .
B7 B8 B9 C1 -96.30(19) .
B7 B8 B9 B2 -63.4(2) .
B7 B8 B9 B5 -0.7(2) .
B7 B8 B9 B10 36.75(17) .
B7 B8 B10 B5 -101.3(2) .
B7 B8 B10 B6 -37.82(18) .
B7 B8 B10 B9 -139.06(19) .
B8 C1 B1 Rh1 -160.59(16) .
B8 C1 B1 C2 63.9(2) .
B8 C1 B1 B2 104.2(2) .
B8 C1 B1 B3 3.4(2) .
B8 C1 B1 B4 -35.77(19) .
B8 C1 B2 C2 -68.0(2) .
B8 C1 B2 B1 -108.43(19) .
B8 C1 B2 B5 -5.7(2) .
B8 C1 B2 B9 35.67(18) .
B8 C1 B4 B1 143.56(19) .
B8 C1 B4 B3 102.9(2) .
B8 C1 B4 B7 40.11(17) .
B8 C1 B9 B2 -142.39(18) .
B8 C1 B9 B5 -102.75(19) .
B8 C1 B9 B10 -40.89(17) .
B8 B4 B7 B3 138.2(2) .
B8 B4 B7 B6 100.7(2) .
B8 B4 B7 B10 37.35(18) .
B8 B7 B10 B5 100.8(2) .
B8 B7 B10 B6 137.49(19) .
B8 B7 B10 B9 36.66(17) .
B8 B9 B10 B5 -137.98(19) .
B8 B9 B10 B6 -100.2(2) .
B8 B9 B10 B7 -36.71(18) .
B9 C1 B1 Rh1 129.94(18) .
B9 C1 B1 C2 -5.5(2) .
B9 C1 B1 B2 34.70(18) .
B9 C1 B1 B3 -66.0(2) .
B9 C1 B1 B4 -105.2(2) .
B9 C1 B2 C2 -103.66(18) .
B9 C1 B2 B1 -144.10(18) .
B9 C1 B2 B5 -41.41(17) .
B9 C1 B4 B1 107.65(19) .
B9 C1 B4 B3 67.0(2) .
B9 C1 B4 B7 4.2(2) .
B9 C1 B4 B8 -35.90(18) .
B9 C1 B8 B4 142.62(18) .
B9 C1 B8 B7 103.1(2) .
B9 C1 B8 B10 40.82(17) .
B9 B2 B5 C2 -133.88(19) .
B9 B2 B5 B6 -100.8(2) .
B9 B2 B5 B10 -37.53(17) .
B9 B5 B6 C2 -95.31(18) .
B9 B5 B6 B3 -62.2(2) .
B9 B5 B6 B7 0.8(2) .
B9 B5 B6 B10 37.54(17) .
B9 B5 B10 B6 -137.76(19) .
B9 B5 B10 B7 -101.1(2) .
B9 B5 B10 B8 -37.54(17) .
B9 B8 B10 B5 37.81(17) .
B9 B8 B10 B6 101.2(2) .
B9 B8 B10 B7 139.06(19) .
B10 B5 B6 C2 -132.85(19) .
B10 B5 B6 B3 -99.8(2) .
B10 B5 B6 B7 -36.70(18) .
B10 B5 B9 C1 98.41(19) .
B10 B5 B9 B2 137.5(2) .
B10 B5 B9 B8 37.70(17) .
B10 B6 B7 B3 -138.31(19) .
B10 B6 B7 B4 -101.3(2) .
B10 B6 B7 B8 -37.85(18) .
B10 B7 B8 C1 -99.2(2) .
B10 B7 B8 B4 -138.23(19) .
B10 B7 B8 B9 -36.64(18) .
B10 B8 B9 C1 -133.05(18) .
B10 B8 B9 B2 -100.12(19) .
B10 B8 B9 B5 -37.48(17) .
C61 C62 C63 C63 -174.8(5) 2_656
